data_1570390
loop_
_publ_author_name
'Waddell, Peter M.'
'Tian, Lei'
'Scavuzzo, Anthony R.'
'Venigalla, Lalu'
'Scholes, Gregory D.'
'Carrow, Brad P.'

_publ_section_title
;
 Visible light-induced palladium-carbon bond weakening in catalytically
 relevant T-shaped complexes.
;
_journal_issue 48
_journal_name_full 'Chemical science'
_journal_page_first 14217
_journal_page_last 14228
_journal_paper_doi 10.1039/d3sc02588h
_journal_volume 14
_journal_year 2023
_chemical_formula_moiety 'C21 H45 Cl N O P Pd'
_chemical_formula_sum 'C21 H45 Cl N O P Pd'
_chemical_formula_weight 500.40
_chemical_name_common PW4
_space_group_crystal_system monoclinic
_space_group_IT_number 14
_space_group_name_Hall '-P 2ybc'
_space_group_name_H-M_alt 'P 1 21/c 1'
_atom_sites_solution_hydrogens geom
_audit_creation_date 2021-12-15
_audit_creation_method
;
Olex2 1.5
(compiled 2021.12.09 svn.r5202d8cf for OlexSys, GUI svn.r6439)
;
_audit_update_record
;
2023-05-23 deposited with the CCDC.	2023-10-27 downloaded from the CCDC.
;
_cell_angle_alpha 90
_cell_angle_beta 115.6637(10)
_cell_angle_gamma 90
_cell_formula_units_Z 4
_cell_length_a 14.7317(3)
_cell_length_b 12.1009(3)
_cell_length_c 14.8868(3)
_cell_measurement_reflns_used 9631
_cell_measurement_temperature 100(2)
_cell_measurement_theta_max 45.3822
_cell_measurement_theta_min 2.2663
_cell_volume 2392.03(9)
_computing_cell_refinement 'SAINT V8.34A (Bruker AXS Inc., 2013)'
_computing_data_collection 'Bruker Instrument Service v2014.11.0.1'
_computing_data_reduction 'SAINT V8.34A (Bruker AXS Inc., 2013)'
_computing_molecular_graphics 'Olex2 1.5 (Dolomanov et al., 2009)'
_computing_publication_material 'Olex2 1.5 (Dolomanov et al., 2009)'
_computing_structure_refinement 'SHELXL-2014/7 (Sheldrick, 2014)'
_computing_structure_solution 'SHELXL-2014 (Sheldrick, 2014)'
_diffrn_ambient_temperature 100(2)
_diffrn_detector_area_resol_mean 8.3333
_diffrn_measured_fraction_theta_full 1.000
_diffrn_measured_fraction_theta_max 0.996
_diffrn_measurement_device_type 'Bruker Apex II CCD'
_diffrn_radiation_type MoK\a
_diffrn_radiation_wavelength 0.71073
_diffrn_reflns_av_R_equivalents 0.0301
_diffrn_reflns_av_unetI/netI 0.0193
_diffrn_reflns_Laue_measured_fraction_full 1.000
_diffrn_reflns_Laue_measured_fraction_max 0.996
_diffrn_reflns_limit_h_max 28
_diffrn_reflns_limit_h_min -28
_diffrn_reflns_limit_k_max 23
_diffrn_reflns_limit_k_min -22
_diffrn_reflns_limit_l_max 28
_diffrn_reflns_limit_l_min -28
_diffrn_reflns_number 107213
_diffrn_reflns_point_group_measured_fraction_full 1.000
_diffrn_reflns_point_group_measured_fraction_max 0.996
_diffrn_reflns_theta_full 25.242
_diffrn_reflns_theta_max 43.109
_diffrn_reflns_theta_min 2.266
_diffrn_source 'fine focus tube'
_exptl_absorpt_coefficient_mu 0.965
_exptl_absorpt_correction_T_max 0.7489
_exptl_absorpt_correction_T_min 0.6660
_exptl_absorpt_correction_type multi-scan
_exptl_absorpt_process_details 'SADABS V2014/2 (Bruker AXS Inc.)'
_exptl_crystal_colour 'translucent intense orange-brown'
_exptl_crystal_density_diffrn 1.389
_exptl_crystal_density_method 'not measured'
_exptl_crystal_description lozenge
_exptl_crystal_F_000 1056
_exptl_crystal_size_max 0.369
_exptl_crystal_size_mid 0.174
_exptl_crystal_size_min 0.166
_refine_diff_density_max 0.605
_refine_diff_density_min -0.707
_refine_diff_density_rms 0.070
_refine_ls_extinction_method none
_refine_ls_goodness_of_fit_ref 1.008
_refine_ls_hydrogen_treatment constr
_refine_ls_matrix_type full
_refine_ls_number_parameters 248
_refine_ls_number_reflns 17744
_refine_ls_number_restraints 0
_refine_ls_restrained_S_all 1.008
_refine_ls_R_factor_all 0.0257
_refine_ls_R_factor_gt 0.0186
_refine_ls_shift/su_max 0.004
_refine_ls_shift/su_mean 0.000
_refine_ls_structure_factor_coef Fsqd
_refine_ls_weighting_details 'w=1/[\s^2^(Fo^2^)+(0.0199P)^2^+0.4157P] where P=(Fo^2^+2Fc^2^)/3'
_refine_ls_weighting_scheme calc
_refine_ls_wR_factor_gt 0.0423
_refine_ls_wR_factor_ref 0.0448
_reflns_Friedel_coverage 0.000
_reflns_number_gt 15362
_reflns_number_total 17744
_reflns_threshold_expression 'I > 2\s(I)'
_cod_data_source_file d3sc02588h2.cif
_cod_data_source_block mo_PDJPW4_0m
_cod_depositor_comments 'Adding full bibliography for 1570385--1570390.cif.'
_cod_database_code 1570390
_shelx_shelxl_version_number 2014/7
_shelx_space_group_comment
;
The symmetry employed for this shelxl refinement is uniquely defined 
by the following loop, which should always be used as a source of 
symmetry information in preference to the above space-group names. 
They are only intended as comments. 
;
_olex2_refinement_description
;
1.a Secondary CH2 refined with riding coordinates:
 C4(H4A,H4B), C3(H3A,H3B), C2(H2A,H2B)
1.b Idealised Me refined as rotating group:
 C6(H6A,H6B,H6C), C7(H7A,H7B,H7C), C8(H8A,H8B,H8C), C9(H9A,H9B,H9C), C11(H11A,
 H11B,H11C), C12(H12A,H12B,H12C), C13(H13A,H13B,H13C), C15(H15A,H15B,H15C),
 C16(H16A,H16B,H16C), C17(H17A,H17B,H17C), C19(H19A,H19B,H19C), C20(H20A,H20B,
 H20C), C21(H21A,H21B,H21C)
;
_olex2_submission_special_instructions 'No special instructions were received'

loop_
_space_group_symop_operation_xyz
'x, y, z'
'-x, y+1/2, -z+1/2'
'-x, -y, -z'
'x, -y-1/2, z-1/2'

loop_
_atom_site_label
_atom_site_type_symbol
_atom_site_fract_x
_atom_site_fract_y
_atom_site_fract_z
_atom_site_U_iso_or_equiv
_atom_site_adp_type
_atom_site_occupancy
_atom_site_site_symmetry_order
_atom_site_calc_flag
_atom_site_refinement_flags_posn
_atom_site_refinement_flags_adp
_atom_site_refinement_flags_occupancy
_atom_site_disorder_assembly
_atom_site_disorder_group
Pd1 Pd 0.22380(2) 0.38993(2) 0.27451(2) 0.00882(1) Uani 1 1 d . . . . .
C1 C 0.19807(5) 0.15641(5) 0.18621(4) 0.01315(8) Uani 1 1 d . . . . .
P1 P 0.25376(2) 0.57424(2) 0.25767(2) 0.00858(2) Uani 1 1 d . . . . .
Cl1 Cl 0.08350(2) 0.39616(2) 0.31004(2) 0.01836(3) Uani 1 1 d . . . . .
O1 O 0.33040(3) 0.28976(4) 0.26420(4) 0.01325(7) Uani 1 1 d . . . . .
N1 N 0.26306(4) 0.22358(4) 0.27844(4) 0.01011(7) Uani 1 1 d . . . . .
C6 C 0.14619(6) 0.23597(6) 0.09894(5) 0.01937(11) Uani 1 1 d . . . . .
H6A H 0.1972 0.2765 0.0866 0.029 Uiso 1 1 calc R U . . .
H6B H 0.1047 0.2883 0.1151 0.029 Uiso 1 1 calc R U . . .
H6C H 0.1034 0.1940 0.0392 0.029 Uiso 1 1 calc R U . . .
C5 C 0.30591(4) 0.16914(5) 0.38076(4) 0.01253(8) Uani 1 1 d . . . . .
C4 C 0.21891(5) 0.10963(5) 0.39062(5) 0.01540(9) Uani 1 1 d . . . . .
H4A H 0.2460 0.0672 0.4537 0.018 Uiso 1 1 calc R U . . .
H4B H 0.1716 0.1655 0.3944 0.018 Uiso 1 1 calc R U . . .
C3 C 0.16138(5) 0.03134(5) 0.30474(5) 0.01752(10) Uani 1 1 d . . . . .
H3A H 0.1063 -0.0047 0.3151 0.021 Uiso 1 1 calc R U . . .
H3B H 0.2071 -0.0269 0.3017 0.021 Uiso 1 1 calc R U . . .
C2 C 0.11800(5) 0.09638(5) 0.20766(5) 0.01627(10) Uani 1 1 d . . . . .
H2A H 0.0695 0.1514 0.2103 0.020 Uiso 1 1 calc R U . . .
H2B H 0.0805 0.0451 0.1520 0.020 Uiso 1 1 calc R U . . .
C7 C 0.26256(6) 0.07676(6) 0.15786(6) 0.02202(12) Uani 1 1 d . . . . .
H7A H 0.2851 0.0154 0.2055 0.033 Uiso 1 1 calc R U . . .
H7B H 0.3213 0.1162 0.1594 0.033 Uiso 1 1 calc R U . . .
H7C H 0.2224 0.0479 0.0906 0.033 Uiso 1 1 calc R U . . .
C8 C 0.39340(5) 0.09114(6) 0.39535(6) 0.02062(12) Uani 1 1 d . . . . .
H8A H 0.4275 0.0686 0.4654 0.031 Uiso 1 1 calc R U . . .
H8B H 0.4414 0.1294 0.3767 0.031 Uiso 1 1 calc R U . . .
H8C H 0.3672 0.0256 0.3533 0.031 Uiso 1 1 calc R U . . .
C9 C 0.34681(6) 0.25900(6) 0.46045(5) 0.01888(11) Uani 1 1 d . . . . .
H9A H 0.3748 0.2248 0.5267 0.028 Uiso 1 1 calc R U . . .
H9B H 0.2921 0.3093 0.4538 0.028 Uiso 1 1 calc R U . . .
H9C H 0.3997 0.3005 0.4520 0.028 Uiso 1 1 calc R U . . .
C10 C 0.26569(5) 0.65387(5) 0.37294(4) 0.01298(8) Uani 1 1 d . . . . .
C11 C 0.31420(6) 0.57650(6) 0.46390(4) 0.01833(11) Uani 1 1 d . . . . .
H11A H 0.3226 0.6163 0.5243 0.027 Uiso 1 1 calc R U . . .
H11B H 0.3802 0.5519 0.4704 0.027 Uiso 1 1 calc R U . . .
H11C H 0.2707 0.5121 0.4547 0.027 Uiso 1 1 calc R U . . .
C12 C 0.16028(5) 0.68085(6) 0.36505(5) 0.01798(10) Uani 1 1 d . . . . .
H12A H 0.1664 0.7076 0.4296 0.027 Uiso 1 1 calc R U . . .
H12B H 0.1185 0.6141 0.3462 0.027 Uiso 1 1 calc R U . . .
H12C H 0.1288 0.7381 0.3144 0.027 Uiso 1 1 calc R U . . .
C13 C 0.32682(6) 0.76148(5) 0.39426(5) 0.01808(10) Uani 1 1 d . . . . .
H13A H 0.3976 0.7441 0.4123 0.027 Uiso 1 1 calc R U . . .
H13B H 0.3217 0.8008 0.4494 0.027 Uiso 1 1 calc R U . . .
H13C H 0.3002 0.8082 0.3346 0.027 Uiso 1 1 calc R U . . .
C14 C 0.37937(4) 0.58329(5) 0.24849(4) 0.01211(8) Uani 1 1 d . . . . .
C15 C 0.46211(5) 0.54422(6) 0.34913(5) 0.01732(10) Uani 1 1 d . . . . .
H15A H 0.4693 0.5979 0.4011 0.026 Uiso 1 1 calc R U . . .
H15B H 0.5261 0.5378 0.3442 0.026 Uiso 1 1 calc R U . . .
H15C H 0.4436 0.4721 0.3662 0.026 Uiso 1 1 calc R U . . .
C16 C 0.40793(5) 0.69763(6) 0.22300(5) 0.01774(10) Uani 1 1 d . . . . .
H16A H 0.4763 0.6948 0.2276 0.027 Uiso 1 1 calc R U . . .
H16B H 0.4052 0.7526 0.2701 0.027 Uiso 1 1 calc R U . . .
H16C H 0.3605 0.7182 0.1551 0.027 Uiso 1 1 calc R U . . .
C17 C 0.38164(5) 0.50036(5) 0.17035(5) 0.01599(9) Uani 1 1 d . . . . .
H17A H 0.3517 0.4302 0.1766 0.024 Uiso 1 1 calc R U . . .
H17B H 0.4515 0.4880 0.1816 0.024 Uiso 1 1 calc R U . . .
H17C H 0.3431 0.5304 0.1033 0.024 Uiso 1 1 calc R U . . .
C18 C 0.15143(4) 0.64073(5) 0.14235(4) 0.01164(8) Uani 1 1 d . . . . .
C19 C 0.04742(5) 0.60495(6) 0.13308(5) 0.01636(9) Uani 1 1 d . . . . .
H19A H 0.0358 0.6380 0.1873 0.025 Uiso 1 1 calc R U . . .
H19B H 0.0452 0.5242 0.1371 0.025 Uiso 1 1 calc R U . . .
H19C H -0.0049 0.6298 0.0689 0.025 Uiso 1 1 calc R U . . .
C20 C 0.15483(5) 0.76754(5) 0.13857(5) 0.01715(10) Uani 1 1 d . . . . .
H20A H 0.2213 0.7911 0.1458 0.026 Uiso 1 1 calc R U . . .
H20B H 0.1423 0.7987 0.1929 0.026 Uiso 1 1 calc R U . . .
H20C H 0.1030 0.7936 0.0745 0.026 Uiso 1 1 calc R U . . .
C21 C 0.15894(5) 0.59360(6) 0.04989(4) 0.01604(10) Uani 1 1 d . . . . .
H21A H 0.1641 0.5129 0.0550 0.024 Uiso 1 1 calc R U . . .
H21B H 0.2188 0.6237 0.0458 0.024 Uiso 1 1 calc R U . . .
H21C H 0.0987 0.6142 -0.0101 0.024 Uiso 1 1 calc R U . . .

loop_
_atom_site_aniso_label
_atom_site_aniso_U_11
_atom_site_aniso_U_22
_atom_site_aniso_U_33
_atom_site_aniso_U_23
_atom_site_aniso_U_13
_atom_site_aniso_U_12
Pd1 0.00921(2) 0.00729(1) 0.01018(1) 0.00096(1) 0.00440(1) 0.00025(1)
C1 0.0155(2) 0.0105(2) 0.0145(2) -0.00185(15) 0.00738(18) -0.00052(16)
P1 0.00956(5) 0.00756(5) 0.00853(5) 0.00007(4) 0.00384(4) -0.00003(4)
Cl1 0.01637(6) 0.01579(6) 0.02851(7) 0.00464(5) 0.01495(6) 0.00318(5)
O1 0.01244(16) 0.01024(16) 0.02027(18) 0.00205(13) 0.01007(15) -0.00035(13)
N1 0.00974(16) 0.00812(16) 0.01316(17) 0.00157(12) 0.00560(14) 0.00029(13)
C6 0.0251(3) 0.0169(3) 0.0126(2) -0.00031(18) 0.0049(2) -0.0007(2)
C5 0.01129(19) 0.01073(19) 0.0143(2) 0.00356(15) 0.00436(17) 0.00157(16)
C4 0.0152(2) 0.0151(2) 0.0169(2) 0.00468(18) 0.00788(19) -0.00003(18)
C3 0.0166(2) 0.0120(2) 0.0249(3) 0.00226(19) 0.0099(2) -0.00248(18)
C2 0.0137(2) 0.0146(2) 0.0192(2) -0.00151(18) 0.00596(19) -0.00336(18)
C7 0.0286(3) 0.0166(3) 0.0277(3) -0.0047(2) 0.0187(3) 0.0016(2)
C8 0.0135(2) 0.0172(3) 0.0294(3) 0.0075(2) 0.0077(2) 0.00614(19)
C9 0.0209(3) 0.0164(2) 0.0133(2) 0.00172(18) 0.0017(2) -0.0010(2)
C10 0.0167(2) 0.0113(2) 0.01086(18) -0.00152(15) 0.00591(17) 0.00054(17)
C11 0.0255(3) 0.0179(3) 0.0105(2) 0.00080(17) 0.0068(2) 0.0022(2)
C12 0.0211(3) 0.0172(3) 0.0196(2) -0.00230(19) 0.0126(2) 0.0025(2)
C13 0.0225(3) 0.0127(2) 0.0177(2) -0.00477(18) 0.0074(2) -0.0025(2)
C14 0.01103(19) 0.01179(19) 0.0143(2) 0.00003(15) 0.00617(17) -0.00144(16)
C15 0.0114(2) 0.0197(3) 0.0180(2) 0.00151(19) 0.00372(19) -0.00005(19)
C16 0.0190(3) 0.0141(2) 0.0229(3) 0.00053(19) 0.0117(2) -0.00415(19)
C17 0.0182(2) 0.0152(2) 0.0194(2) -0.00152(18) 0.0126(2) -0.00103(19)
C18 0.0123(2) 0.01009(18) 0.01088(18) 0.00151(14) 0.00349(16) 0.00075(16)
C19 0.0110(2) 0.0185(3) 0.0169(2) 0.00266(19) 0.00363(18) 0.00032(18)
C20 0.0200(3) 0.0107(2) 0.0181(2) 0.00317(17) 0.0058(2) 0.00172(19)
C21 0.0189(2) 0.0172(2) 0.01077(19) 0.00029(16) 0.00528(19) -0.00104(19)

loop_
_atom_type_symbol
_atom_type_description
_atom_type_scat_dispersion_real
_atom_type_scat_dispersion_imag
_atom_type_scat_source
C C 0.0033 0.0016 'International Tables Vol C Tables 4.2.6.8 and 6.1.1.4'
H H 0.0000 0.0000 'International Tables Vol C Tables 4.2.6.8 and 6.1.1.4'
Cl Cl 0.1484 0.1585 'International Tables Vol C Tables 4.2.6.8 and 6.1.1.4'
N N 0.0061 0.0033 'International Tables Vol C Tables 4.2.6.8 and 6.1.1.4'
O O 0.0106 0.0060 'International Tables Vol C Tables 4.2.6.8 and 6.1.1.4'
P P 0.1023 0.0942 'International Tables Vol C Tables 4.2.6.8 and 6.1.1.4'
Pd Pd -0.9988 1.0072 'International Tables Vol C Tables 4.2.6.8 and 6.1.1.4'

loop_
_geom_angle_atom_site_label_1
_geom_angle_atom_site_label_2
_geom_angle_atom_site_label_3
_geom_angle
_geom_angle_site_symmetry_1
_geom_angle_site_symmetry_3
_geom_angle_publ_flag
P1 Pd1 Cl1 102.826(5) . . ?
O1 Pd1 P1 112.087(13) . . ?
O1 Pd1 Cl1 144.837(13) . . ?
O1 Pd1 N1 38.468(18) . . ?
N1 Pd1 P1 150.554(13) . . ?
N1 Pd1 Cl1 106.559(13) . . ?
N1 C1 C6 108.50(5) . . ?
N1 C1 C2 107.76(5) . . ?
N1 C1 C7 111.12(5) . . ?
C6 C1 C2 109.20(5) . . ?
C6 C1 C7 107.62(5) . . ?
C2 C1 C7 112.56(5) . . ?
C10 P1 Pd1 109.730(19) . . ?
C10 P1 C14 108.63(3) . . ?
C14 P1 Pd1 107.390(19) . . ?
C18 P1 Pd1 113.096(19) . . ?
C18 P1 C10 109.02(3) . . ?
C18 P1 C14 108.87(3) . . ?
N1 O1 Pd1 72.62(3) . . ?
C1 N1 Pd1 115.50(3) . . ?
O1 N1 Pd1 68.91(3) . . ?
O1 N1 C1 112.91(4) . . ?
O1 N1 C5 113.32(4) . . ?
C5 N1 Pd1 115.77(3) . . ?
C5 N1 C1 119.78(4) . . ?
C1 C6 H6A 109.5 . . ?
C1 C6 H6B 109.5 . . ?
C1 C6 H6C 109.5 . . ?
H6A C6 H6B 109.5 . . ?
H6A C6 H6C 109.5 . . ?
H6B C6 H6C 109.5 . . ?
N1 C5 C4 107.31(5) . . ?
N1 C5 C8 111.50(5) . . ?
N1 C5 C9 108.78(5) . . ?
C4 C5 C8 112.55(5) . . ?
C9 C5 C4 108.98(5) . . ?
C9 C5 C8 107.65(5) . . ?
C5 C4 H4A 108.9 . . ?
C5 C4 H4B 108.9 . . ?
H4A C4 H4B 107.7 . . ?
C3 C4 C5 113.40(5) . . ?
C3 C4 H4A 108.9 . . ?
C3 C4 H4B 108.9 . . ?
C4 C3 H3A 109.8 . . ?
C4 C3 H3B 109.8 . . ?
C4 C3 C2 109.16(5) . . ?
H3A C3 H3B 108.3 . . ?
C2 C3 H3A 109.8 . . ?
C2 C3 H3B 109.8 . . ?
C1 C2 H2A 108.9 . . ?
C1 C2 H2B 108.9 . . ?
C3 C2 C1 113.48(5) . . ?
C3 C2 H2A 108.9 . . ?
C3 C2 H2B 108.9 . . ?
H2A C2 H2B 107.7 . . ?
C1 C7 H7A 109.5 . . ?
C1 C7 H7B 109.5 . . ?
C1 C7 H7C 109.5 . . ?
H7A C7 H7B 109.5 . . ?
H7A C7 H7C 109.5 . . ?
H7B C7 H7C 109.5 . . ?
C5 C8 H8A 109.5 . . ?
C5 C8 H8B 109.5 . . ?
C5 C8 H8C 109.5 . . ?
H8A C8 H8B 109.5 . . ?
H8A C8 H8C 109.5 . . ?
H8B C8 H8C 109.5 . . ?
C5 C9 H9A 109.5 . . ?
C5 C9 H9B 109.5 . . ?
C5 C9 H9C 109.5 . . ?
H9A C9 H9B 109.5 . . ?
H9A C9 H9C 109.5 . . ?
H9B C9 H9C 109.5 . . ?
C11 C10 P1 108.05(4) . . ?
C12 C10 P1 109.95(4) . . ?
C12 C10 C11 105.30(5) . . ?
C13 C10 P1 115.54(4) . . ?
C13 C10 C11 109.00(5) . . ?
C13 C10 C12 108.51(5) . . ?
C10 C11 H11A 109.5 . . ?
C10 C11 H11B 109.5 . . ?
C10 C11 H11C 109.5 . . ?
H11A C11 H11B 109.5 . . ?
H11A C11 H11C 109.5 . . ?
H11B C11 H11C 109.5 . . ?
C10 C12 H12A 109.5 . . ?
C10 C12 H12B 109.5 . . ?
C10 C12 H12C 109.5 . . ?
H12A C12 H12B 109.5 . . ?
H12A C12 H12C 109.5 . . ?
H12B C12 H12C 109.5 . . ?
C10 C13 H13A 109.5 . . ?
C10 C13 H13B 109.5 . . ?
C10 C13 H13C 109.5 . . ?
H13A C13 H13B 109.5 . . ?
H13A C13 H13C 109.5 . . ?
H13B C13 H13C 109.5 . . ?
C15 C14 P1 107.15(4) . . ?
C15 C14 C16 109.25(5) . . ?
C15 C14 C17 105.45(5) . . ?
C16 C14 P1 116.35(4) . . ?
C16 C14 C17 107.47(5) . . ?
C17 C14 P1 110.63(4) . . ?
C14 C15 H15A 109.5 . . ?
C14 C15 H15B 109.5 . . ?
C14 C15 H15C 109.5 . . ?
H15A C15 H15B 109.5 . . ?
H15A C15 H15C 109.5 . . ?
H15B C15 H15C 109.5 . . ?
C14 C16 H16A 109.5 . . ?
C14 C16 H16B 109.5 . . ?
C14 C16 H16C 109.5 . . ?
H16A C16 H16B 109.5 . . ?
H16A C16 H16C 109.5 . . ?
H16B C16 H16C 109.5 . . ?
C14 C17 H17A 109.5 . . ?
C14 C17 H17B 109.5 . . ?
C14 C17 H17C 109.5 . . ?
H17A C17 H17B 109.5 . . ?
H17A C17 H17C 109.5 . . ?
H17B C17 H17C 109.5 . . ?
C19 C18 P1 109.30(4) . . ?
C20 C18 P1 115.42(4) . . ?
C20 C18 C19 108.93(5) . . ?
C20 C18 C21 108.75(5) . . ?
C21 C18 P1 108.33(4) . . ?
C21 C18 C19 105.67(5) . . ?
C18 C19 H19A 109.5 . . ?
C18 C19 H19B 109.5 . . ?
C18 C19 H19C 109.5 . . ?
H19A C19 H19B 109.5 . . ?
H19A C19 H19C 109.5 . . ?
H19B C19 H19C 109.5 . . ?
C18 C20 H20A 109.5 . . ?
C18 C20 H20B 109.5 . . ?
C18 C20 H20C 109.5 . . ?
H20A C20 H20B 109.5 . . ?
H20A C20 H20C 109.5 . . ?
H20B C20 H20C 109.5 . . ?
C18 C21 H21A 109.5 . . ?
C18 C21 H21B 109.5 . . ?
C18 C21 H21C 109.5 . . ?
H21A C21 H21B 109.5 . . ?
H21A C21 H21C 109.5 . . ?
H21B C21 H21C 109.5 . . ?

loop_
_geom_bond_atom_site_label_1
_geom_bond_atom_site_label_2
_geom_bond_distance
_geom_bond_site_symmetry_2
_geom_bond_publ_flag
Pd1 P1 2.30828(16) . ?
Pd1 Cl1 2.34615(16) . ?
Pd1 O1 2.0414(4) . ?
Pd1 N1 2.0882(5) . ?
C1 N1 1.5244(8) . ?
C1 C6 1.5294(9) . ?
C1 C2 1.5321(9) . ?
C1 C7 1.5353(9) . ?
P1 C10 1.9087(6) . ?
P1 C14 1.9167(6) . ?
P1 C18 1.9041(6) . ?
O1 N1 1.3611(6) . ?
N1 C5 1.5231(7) . ?
C6 H6A 0.9800 . ?
C6 H6B 0.9800 . ?
C6 H6C 0.9800 . ?
C5 C4 1.5316(8) . ?
C5 C8 1.5351(9) . ?
C5 C9 1.5276(9) . ?
C4 H4A 0.9900 . ?
C4 H4B 0.9900 . ?
C4 C3 1.5205(10) . ?
C3 H3A 0.9900 . ?
C3 H3B 0.9900 . ?
C3 C2 1.5220(10) . ?
C2 H2A 0.9900 . ?
C2 H2B 0.9900 . ?
C7 H7A 0.9800 . ?
C7 H7B 0.9800 . ?
C7 H7C 0.9800 . ?
C8 H8A 0.9800 . ?
C8 H8B 0.9800 . ?
C8 H8C 0.9800 . ?
C9 H9A 0.9800 . ?
C9 H9B 0.9800 . ?
C9 H9C 0.9800 . ?
C10 C11 1.5436(9) . ?
C10 C12 1.5407(9) . ?
C10 C13 1.5362(9) . ?
C11 H11A 0.9800 . ?
C11 H11B 0.9800 . ?
C11 H11C 0.9800 . ?
C12 H12A 0.9800 . ?
C12 H12B 0.9800 . ?
C12 H12C 0.9800 . ?
C13 H13A 0.9800 . ?
C13 H13B 0.9800 . ?
C13 H13C 0.9800 . ?
C14 C15 1.5402(9) . ?
C14 C16 1.5406(9) . ?
C14 C17 1.5476(8) . ?
C15 H15A 0.9800 . ?
C15 H15B 0.9800 . ?
C15 H15C 0.9800 . ?
C16 H16A 0.9800 . ?
C16 H16B 0.9800 . ?
C16 H16C 0.9800 . ?
C17 H17A 0.9800 . ?
C17 H17B 0.9800 . ?
C17 H17C 0.9800 . ?
C18 C19 1.5399(8) . ?
C18 C20 1.5371(8) . ?
C18 C21 1.5376(8) . ?
C19 H19A 0.9800 . ?
C19 H19B 0.9800 . ?
C19 H19C 0.9800 . ?
C20 H20A 0.9800 . ?
C20 H20B 0.9800 . ?
C20 H20C 0.9800 . ?
C21 H21A 0.9800 . ?
C21 H21B 0.9800 . ?
C21 H21C 0.9800 . ?

loop_
_geom_torsion_atom_site_label_1
_geom_torsion_atom_site_label_2
_geom_torsion_atom_site_label_3
_geom_torsion_atom_site_label_4
_geom_torsion
_geom_torsion_site_symmetry_1
_geom_torsion_site_symmetry_2
_geom_torsion_site_symmetry_3
_geom_torsion_site_symmetry_4
_geom_torsion_publ_flag
Pd1 O1 N1 C1 109.75(4) . . . . ?
Pd1 O1 N1 C5 -109.95(4) . . . . ?
Pd1 N1 C5 C4 96.24(5) . . . . ?
Pd1 N1 C5 C8 -140.08(4) . . . . ?
Pd1 N1 C5 C9 -21.52(6) . . . . ?
C1 N1 C5 C4 -49.57(6) . . . . ?
C1 N1 C5 C8 74.11(6) . . . . ?
C1 N1 C5 C9 -167.33(5) . . . . ?
O1 N1 C5 C4 173.11(5) . . . . ?
O1 N1 C5 C8 -63.21(6) . . . . ?
O1 N1 C5 C9 55.36(6) . . . . ?
N1 C1 C2 C3 -51.59(7) . . . . ?
N1 C5 C4 C3 52.92(7) . . . . ?
C6 C1 N1 Pd1 21.26(6) . . . . ?
C6 C1 N1 O1 -55.37(6) . . . . ?
C6 C1 N1 C5 167.15(5) . . . . ?
C6 C1 C2 C3 -169.26(5) . . . . ?
C5 C4 C3 C2 -59.52(7) . . . . ?
C4 C3 C2 C1 58.71(7) . . . . ?
C2 C1 N1 Pd1 -96.86(5) . . . . ?
C2 C1 N1 O1 -173.49(5) . . . . ?
C2 C1 N1 C5 49.03(6) . . . . ?
C7 C1 N1 Pd1 139.39(4) . . . . ?
C7 C1 N1 O1 62.76(6) . . . . ?
C7 C1 N1 C5 -74.72(6) . . . . ?
C7 C1 C2 C3 71.28(7) . . . . ?
C8 C5 C4 C3 -70.11(7) . . . . ?
C9 C5 C4 C3 170.55(5) . . . . ?
